data_7213451
loop_
_publ_author_name
'Cross, Wendy'
'Hawkes, Geoffrey E.'
'Kroemer, Romano T.'
'Liedl, Klaus R.'
'Loerting, Thomas'
'Nasser, Rima'
'Pritchard, Robin G.'
'Steele, Melanie'
'Watkinson, Michael'
'Whiting, Andrew'

_publ_section_title
;
 The structure, modelling and dynamics of hindered 5,6-diarylacenaphthenes
;
_journal_issue 4
_journal_name_full 'Journal of the Chemical Society, Perkin Transactions 2'
_journal_page_first 459
_journal_paper_doi 10.1039/b008788m
_journal_year 2001
_chemical_formula_sum 'C28 H26 O2'
_chemical_formula_weight 394.49
_chemical_name_systematic
; 
? 
;
_space_group_IT_number 2
_symmetry_cell_setting triclinic
_symmetry_space_group_name_Hall '-P 1'
_symmetry_space_group_name_H-M 'P -1'
_atom_sites_solution_hydrogens geom
_atom_sites_solution_primary direct
_atom_sites_solution_secondary difmap
_audit_creation_method SHELXL-97
_cell_angle_alpha 111.51(2)
_cell_angle_beta 92.85(2)
_cell_angle_gamma 88.69(2)
_cell_formula_units_Z 2
_cell_length_a 10.547(2)
_cell_length_b 11.975(2)
_cell_length_c 9.011(3)
_cell_measurement_temperature 295(2)
_cell_volume 1057.5(5)
_computing_structure_refinement 'SHELXL-97 (Sheldrick, 1997)'
_computing_structure_solution 'SHELXS-97 (Sheldrick, 1990)'
_diffrn_ambient_temperature 295(2)
_diffrn_measured_fraction_theta_full 0.957
_diffrn_measured_fraction_theta_max 0.957
_diffrn_radiation_monochromator graphite
_diffrn_radiation_source 'fine-focus sealed tube'
_diffrn_radiation_type CuK\a
_diffrn_radiation_wavelength 1.54178
_diffrn_reflns_av_R_equivalents 0.0988
_diffrn_reflns_av_sigmaI/netI 0.1018
_diffrn_reflns_limit_h_max 12
_diffrn_reflns_limit_h_min -1
_diffrn_reflns_limit_k_max 13
_diffrn_reflns_limit_k_min -13
_diffrn_reflns_limit_l_max 10
_diffrn_reflns_limit_l_min -10
_diffrn_reflns_number 7038
_diffrn_reflns_theta_full 65.08
_diffrn_reflns_theta_max 65.08
_diffrn_reflns_theta_min 3.97
_exptl_absorpt_coefficient_mu 0.594
_exptl_absorpt_correction_T_max 0.9430
_exptl_absorpt_correction_T_min 0.8418
_exptl_crystal_colour colourless
_exptl_crystal_density_diffrn 1.239
_exptl_crystal_density_method 'not measured'
_exptl_crystal_description plate
_exptl_crystal_F_000 420
_exptl_crystal_size_max 0.30
_exptl_crystal_size_mid 0.25
_exptl_crystal_size_min 0.10
_refine_diff_density_max 0.383
_refine_diff_density_min -0.211
_refine_diff_density_rms 0.047
_refine_ls_extinction_coef 0.0005(9)
_refine_ls_extinction_expression Fc^*^=kFc[1+0.001xFc^2^\l^3^/sin(2\q)]^-1/4^
_refine_ls_extinction_method SHELXL
_refine_ls_goodness_of_fit_ref 1.005
_refine_ls_hydrogen_treatment mixed
_refine_ls_matrix_type full
_refine_ls_number_parameters 376
_refine_ls_number_reflns 3462
_refine_ls_number_restraints 0
_refine_ls_restrained_S_all 1.005
_refine_ls_R_factor_all 0.1200
_refine_ls_R_factor_gt 0.0759
_refine_ls_shift/su_max 0.026
_refine_ls_shift/su_mean 0.001
_refine_ls_structure_factor_coef Fsqd
_refine_ls_weighting_details 'w=1/[\s^2^(Fo^2^)+(0.1135P)^2^+0.8268P] where P=(Fo^2^+2Fc^2^)/3'
_refine_ls_weighting_scheme calc
_refine_ls_wR_factor_gt 0.2216
_refine_ls_wR_factor_ref 0.2586
_reflns_number_gt 2156
_reflns_number_total 3462
_reflns_threshold_expression >2sigma(I)
_cod_data_source_file b008788msup1.cif
_cod_data_source_block DiMe.cif
_cod_depositor_comments
;
The following automatic conversions were performed:

'_symmetry_cell_setting' value 'Triclinic' changed to 'triclinic'
according to /home/saulius/struct/CIF-dictionaries/cif_core.dic
dictionary named 'cif_core.dic' version 2.4.2 from 2011-04-26.

Automatic conversion script
Id: cif_fix_values 1891 2012-01-12 08:04:46Z andrius 

The following automatic conversions were performed:

'_refine_ls_weighting_scheme' value 'calc
w=1/[\s^2^(Fo^2^)+(0.1135P)^2^+0.8268P] where P=(Fo^2^+2Fc^2^)/3' was
changed to 'calc'. New tag '_refine_ls_weighting_details' was
created. The value of the new tag was set to
'w=1/[\s^2^(Fo^2^)+(0.1135P)^2^+0.8268P] where P=(Fo^2^+2Fc^2^)/3'.

Automatic conversion script
Id: cif_fix_values 3143 2015-03-26 13:38:13Z robertas 
;
_cod_original_cell_volume 1057.4(4)
_cod_database_code 7213451

loop_
_symmetry_equiv_pos_as_xyz
'x, y, z'
'-x, -y, -z'

loop_
_atom_site_label
_atom_site_type_symbol
_atom_site_fract_x
_atom_site_fract_y
_atom_site_fract_z
_atom_site_U_iso_or_equiv
_atom_site_adp_type
_atom_site_occupancy
_atom_site_calc_flag
O1 O 1.0949(3) 0.2135(3) 0.7227(4) 0.0892(11) Uani 1 d
O2 O 0.7881(3) 0.4742(3) 0.9411(3) 0.0827(10) Uani 1 d
C1 C 0.7714(4) 0.1337(3) 0.1757(4) 0.0534(10) Uani 1 d
C2 C 0.8124(4) 0.0531(4) 0.0309(5) 0.0668(12) Uani 1 d
C3 C 0.7431(5) 0.0214(4) -0.1150(5) 0.0690(12) Uani 1 d
C4A C 0.5818(4) 0.1552(3) 0.0248(4) 0.0530(10) Uani 1 d
C4 C 0.6267(4) 0.0702(3) -0.1181(4) 0.0580(10) Uani 1 d
C5 C 0.4610(4) 0.1981(3) -0.0007(5) 0.0575(10) Uani 1 d
C6 C 0.4063(4) 0.2850(4) 0.1233(5) 0.0678(12) Uani 1 d
C7 C 0.4729(4) 0.3251(4) 0.2728(5) 0.0630(11) Uani 1 d
C8A C 0.6501(3) 0.1912(3) 0.1744(4) 0.0488(9) Uani 1 d
C8 C 0.5888(3) 0.2835(3) 0.3038(4) 0.0511(9) Uani 1 d
C9 C 0.5290(5) 0.0539(5) -0.2519(6) 0.0721(12) Uani 1 d
C10 C 0.4164(5) 0.1351(5) -0.1747(6) 0.0725(13) Uani 1 d
C11 C 0.8543(4) 0.1499(3) 0.3186(5) 0.0544(10) Uani 1 d
C12 C 0.9788(4) 0.1915(4) 0.3315(5) 0.0618(11) Uani 1 d
C13 C 1.0588(4) 0.2111(4) 0.4640(5) 0.0659(11) Uani 1 d
C14 C 1.0126(4) 0.1874(4) 0.5910(5) 0.0684(12) Uani 1 d
C15 C 0.8924(4) 0.1415(4) 0.5822(5) 0.0658(11) Uani 1 d
C16 C 0.8152(4) 0.1222(3) 0.4459(5) 0.0565(10) Uani 1 d
C17 C 1.1911(5) 0.2598(6) 0.4751(8) 0.0892(16) Uani 1 d
C18 C 1.0472(8) 0.2031(8) 0.8630(8) 0.111(2) Uani 1 d
C19 C 0.6424(3) 0.3350(3) 0.4712(4) 0.0531(9) Uani 1 d
C20 C 0.7551(4) 0.3978(3) 0.5138(5) 0.0562(10) Uani 1 d
C21 C 0.8040(4) 0.4439(3) 0.6722(5) 0.0597(10) Uani 1 d
C22 C 0.7336(4) 0.4261(4) 0.7876(5) 0.0633(11) Uani 1 d
C23 C 0.6211(4) 0.3673(4) 0.7512(5) 0.0683(12) Uani 1 d
C24 C 0.5756(4) 0.3224(4) 0.5938(5) 0.0636(11) Uani 1 d
C25 C 0.9288(5) 0.5074(5) 0.7157(7) 0.0802(14) Uani 1 d
C26 C 0.7213(8) 0.4604(11) 1.0686(8) 0.122(3) Uani 1 d
H2 H 0.902(4) 0.027(3) 0.045(4) 0.051(10) Uiso 1 d
H3 H 0.778(5) -0.032(4) -0.204(6) 0.087(15) Uiso 1 d
H6 H 0.322(5) 0.313(4) 0.117(5) 0.076(13) Uiso 1 d
H7 H 0.432(4) 0.386(4) 0.356(5) 0.060(11) Uiso 1 d
H9A H 0.567(5) 0.082(4) -0.334(6) 0.091(15) Uiso 1 d
H9B H 0.495(5) -0.031(5) -0.289(6) 0.088(15) Uiso 1 d
H10B H 0.343(4) 0.091(4) -0.176(5) 0.065(12) Uiso 1 d
H10A H 0.401(4) 0.197(4) -0.222(5) 0.066(12) Uiso 1 d
H12 H 0.998(3) 0.214(3) 0.244(4) 0.052(10) Uiso 1 d
H15 H 0.870(3) 0.124(3) 0.684(5) 0.053(10) Uiso 1 d
H16 H 0.723(4) 0.094(3) 0.443(4) 0.051(10) Uiso 1 d
H17A H 1.211(7) 0.274(7) 0.376(9) 0.16(3) Uiso 1 d
H17B H 1.214(6) 0.349(6) 0.606(7) 0.13(2) Uiso 1 d
H17C H 1.264(6) 0.203(5) 0.493(7) 0.117(19) Uiso 1 d
H18A H 0.953(8) 0.256(7) 0.893(9) 0.17(3) Uiso 1 d
H18B H 1.130(7) 0.217(6) 0.936(8) 0.14(2) Uiso 1 d
H18C H 1.023(8) 0.103(8) 0.824(9) 0.18(3) Uiso 1 d
H20 H 0.798(3) 0.410(3) 0.429(4) 0.045(9) Uiso 1 d
H23 H 0.571(5) 0.362(4) 0.842(6) 0.086(14) Uiso 1 d
H24 H 0.499(6) 0.269(6) 0.550(7) 0.13(2) Uiso 1 d
H25A H 0.930(7) 0.577(7) 0.851(9) 0.17(3) Uiso 1 d
H25B H 0.971(6) 0.509(6) 0.622(7) 0.12(2) Uiso 1 d
H25C H 1.013(8) 0.461(8) 0.741(9) 0.18(3) Uiso 1 d
H26A H 0.614(8) 0.500(7) 1.059(8) 0.16(3) Uiso 1 d
H26B H 0.785(7) 0.512(6) 1.166(8) 0.14(2) Uiso 1 d
H26C H 0.703(8) 0.377(8) 1.046(9) 0.17(4) Uiso 1 d

loop_
_atom_site_aniso_label
_atom_site_aniso_U_11
_atom_site_aniso_U_22
_atom_site_aniso_U_33
_atom_site_aniso_U_23
_atom_site_aniso_U_13
_atom_site_aniso_U_12
O1 0.077(2) 0.104(3) 0.076(2) 0.0227(18) -0.0083(18) 0.0109(19)
O2 0.088(2) 0.096(2) 0.0562(18) 0.0186(16) 0.0013(16) -0.0073(18)
C1 0.053(2) 0.048(2) 0.057(2) 0.0156(17) 0.0169(18) 0.0093(17)
C2 0.060(3) 0.062(3) 0.073(3) 0.018(2) 0.017(2) 0.016(2)
C3 0.080(3) 0.060(3) 0.057(3) 0.009(2) 0.023(2) 0.011(2)
C4A 0.062(2) 0.045(2) 0.053(2) 0.0174(17) 0.0123(18) -0.0019(17)
C4 0.071(3) 0.052(2) 0.048(2) 0.0126(17) 0.0132(19) 0.0007(19)
C5 0.056(2) 0.054(2) 0.064(2) 0.0239(19) 0.0010(19) -0.0053(18)
C6 0.056(2) 0.065(3) 0.075(3) 0.017(2) 0.000(2) 0.013(2)
C7 0.061(2) 0.059(2) 0.061(3) 0.011(2) 0.017(2) 0.014(2)
C8A 0.055(2) 0.0406(19) 0.052(2) 0.0182(16) 0.0121(17) 0.0011(16)
C8 0.049(2) 0.046(2) 0.057(2) 0.0160(17) 0.0081(17) 0.0030(16)
C9 0.085(3) 0.070(3) 0.060(3) 0.021(2) 0.001(2) -0.008(2)
C10 0.079(3) 0.073(3) 0.064(3) 0.024(2) -0.004(2) -0.009(3)
C11 0.050(2) 0.0422(19) 0.064(2) 0.0119(17) 0.0092(18) 0.0104(16)
C12 0.061(3) 0.054(2) 0.065(3) 0.014(2) 0.018(2) 0.0091(19)
C13 0.053(2) 0.057(2) 0.075(3) 0.009(2) 0.010(2) 0.0105(19)
C14 0.069(3) 0.060(3) 0.066(3) 0.013(2) 0.001(2) 0.018(2)
C15 0.074(3) 0.059(2) 0.063(3) 0.020(2) 0.008(2) 0.009(2)
C16 0.060(2) 0.049(2) 0.062(2) 0.0208(18) 0.0077(19) 0.0052(18)
C17 0.059(3) 0.099(4) 0.095(4) 0.017(3) 0.013(3) -0.003(3)
C18 0.104(5) 0.154(7) 0.082(4) 0.053(4) -0.010(4) 0.009(5)
C19 0.051(2) 0.046(2) 0.055(2) 0.0093(17) 0.0156(17) 0.0121(16)
C20 0.061(2) 0.045(2) 0.058(2) 0.0120(18) 0.017(2) 0.0050(18)
C21 0.058(2) 0.041(2) 0.075(3) 0.0144(19) 0.009(2) 0.0031(17)
C22 0.072(3) 0.055(2) 0.056(2) 0.0111(18) 0.017(2) 0.005(2)
C23 0.068(3) 0.078(3) 0.059(3) 0.023(2) 0.014(2) 0.001(2)
C24 0.057(2) 0.065(3) 0.064(3) 0.016(2) 0.011(2) 0.004(2)
C25 0.073(3) 0.083(3) 0.075(3) 0.016(3) 0.014(3) -0.016(3)
C26 0.120(6) 0.187(8) 0.064(4) 0.049(4) -0.003(3) -0.046(6)

loop_
_atom_type_symbol
_atom_type_description
_atom_type_scat_dispersion_real
_atom_type_scat_dispersion_imag
_atom_type_scat_source
C C 0.0181 0.0091 'International Tables Vol C Tables 4.2.6.8 and 6.1.1.4'
H H 0.0000 0.0000 'International Tables Vol C Tables 4.2.6.8 and 6.1.1.4'
O O 0.0492 0.0322 'International Tables Vol C Tables 4.2.6.8 and 6.1.1.4'

loop_
_geom_angle_atom_site_label_1
_geom_angle_atom_site_label_2
_geom_angle_atom_site_label_3
_geom_angle
C14 O1 C18 117.2(5)
C22 O2 C26 117.9(4)
C2 C1 C8A 117.5(4)
C2 C1 C11 116.9(3)
C8A C1 C11 125.5(3)
C1 C2 C3 124.8(4)
C4 C3 C2 118.8(4)
C5 C4A C4 111.1(4)
C5 C4A C8A 124.7(3)
C4 C4A C8A 124.2(4)
C3 C4 C4A 118.7(4)
C3 C4 C9 131.9(4)
C4A C4 C9 109.4(4)
C6 C5 C4A 118.8(4)
C6 C5 C10 131.7(4)
C4A C5 C10 109.5(4)
C5 C6 C7 118.0(4)
C8 C7 C6 125.1(4)
C4A C8A C1 115.9(3)
C4A C8A C8 114.9(3)
C1 C8A C8 129.2(3)
C7 C8 C8A 118.5(4)
C7 C8 C19 117.1(3)
C8A C8 C19 124.4(3)
C4 C9 C10 105.5(4)
C5 C10 C9 104.3(4)
C16 C11 C12 116.2(4)
C16 C11 C1 122.3(4)
C12 C11 C1 121.5(4)
C13 C12 C11 123.7(4)
C12 C13 C14 117.7(4)
C12 C13 C17 122.0(5)
C14 C13 C17 120.3(5)
O1 C14 C15 123.9(4)
O1 C14 C13 115.0(4)
C15 C14 C13 121.1(4)
C14 C15 C16 119.4(4)
C15 C16 C11 121.9(4)
C20 C19 C24 117.1(4)
C20 C19 C8 123.5(3)
C24 C19 C8 119.3(4)
C19 C20 C21 122.2(4)
C22 C21 C20 117.5(4)
C22 C21 C25 120.8(4)
C20 C21 C25 121.7(4)
C23 C22 C21 122.1(4)
C23 C22 O2 123.9(4)
C21 C22 O2 114.1(4)
C22 C23 C24 119.2(4)
C23 C24 C19 121.9(4)

loop_
_geom_bond_atom_site_label_1
_geom_bond_atom_site_label_2
_geom_bond_distance
O1 C14 1.377(5)
O1 C18 1.431(7)
O2 C22 1.388(5)
O2 C26 1.437(7)
C1 C2 1.391(5)
C1 C8A 1.441(5)
C1 C11 1.474(6)
C2 C3 1.399(6)
C3 C4 1.351(6)
C4A C5 1.403(5)
C4A C4 1.412(5)
C4A C8A 1.419(5)
C4 C9 1.506(6)
C5 C6 1.359(6)
C5 C10 1.525(6)
C6 C7 1.409(6)
C7 C8 1.364(6)
C8A C8 1.448(5)
C8 C19 1.491(5)
C9 C10 1.541(7)
C11 C16 1.389(5)
C11 C12 1.399(5)
C12 C13 1.377(6)
C13 C14 1.389(6)
C13 C17 1.509(6)
C14 C15 1.380(6)
C15 C16 1.388(6)
C19 C20 1.382(5)
C19 C24 1.395(5)
C20 C21 1.404(6)
C21 C22 1.387(6)
C21 C25 1.497(6)
C22 C23 1.356(6)
C23 C24 1.384(6)
